data_7032682
loop_
_publ_author_name
'You, Li-Xin'
'Wang, Shu-Ju'
'Xiong, Gang'
'Ding, Fu'
'Meert, Katrien W.'
'Poelman, Dirk'
'Smet, Philippe F.'
'Ren, Bao-Yi'
'Tian, Yan-Wen'
'Sun, Ya-Guang'

_publ_section_title
;
 Synthesis, structure and properties of 2D lanthanide coordination
 polymers based on N-heterocyclic arylpolycarboxylate ligands.
;
_journal_issue 46
_journal_name_full 'Dalton transactions (Cambridge, England : 2003)'
_journal_page_first 17385
_journal_page_last 17394
_journal_paper_doi 10.1039/c4dt02517b
_journal_volume 43
_journal_year 2014
_chemical_formula_sum 'C15 H14 Er N O12'
_chemical_formula_weight 567.53
_chemical_name_systematic
; 
 ? 
;
_space_group_IT_number 14
_symmetry_cell_setting monoclinic
_symmetry_space_group_name_Hall '-P 2ybc'
_symmetry_space_group_name_H-M 'P 1 21/c 1'
_atom_sites_solution_hydrogens geom
_atom_sites_solution_primary direct
_atom_sites_solution_secondary difmap
_audit_creation_method SHELXL-97
_cell_angle_alpha 90.00
_cell_angle_beta 126.16(2)
_cell_angle_gamma 90.00
_cell_formula_units_Z 4
_cell_length_a 14.580(3)
_cell_length_b 7.1880(14)
_cell_length_c 20.756(7)
_cell_measurement_reflns_used 3993
_cell_measurement_temperature 293(2)
_cell_measurement_theta_max 27.58
_cell_measurement_theta_min 3.08
_cell_volume 1756.2(9)
_computing_cell_refinement 'Bruker XSCANS'
_computing_data_collection 'Bruker XSCANS'
_computing_data_reduction 'Bruker SHELXTL'
_computing_molecular_graphics 'Bruker SHELXTL'
_computing_publication_material 'Bruker SHELXTL'
_computing_structure_refinement 'SHELXL-97 (Sheldrick, 1997)'
_computing_structure_solution 'SHELXS-97 (Sheldrick, 1990)'
_diffrn_ambient_temperature 293(2)
_diffrn_detector_area_resol_mean 0
_diffrn_measured_fraction_theta_full 0.983
_diffrn_measured_fraction_theta_max 0.983
_diffrn_measurement_device_type 'Bruker P4'
_diffrn_measurement_method '\w scans'
_diffrn_radiation_monochromator graphite
_diffrn_radiation_source 'fine-focus sealed tube'
_diffrn_radiation_type MoK\a
_diffrn_radiation_wavelength 0.71073
_diffrn_reflns_av_R_equivalents 0.1121
_diffrn_reflns_av_sigmaI/netI 0.0796
_diffrn_reflns_limit_h_max 18
_diffrn_reflns_limit_h_min -18
_diffrn_reflns_limit_k_max 9
_diffrn_reflns_limit_k_min -9
_diffrn_reflns_limit_l_max 26
_diffrn_reflns_limit_l_min -26
_diffrn_reflns_number 16620
_diffrn_reflns_theta_full 27.58
_diffrn_reflns_theta_max 27.58
_diffrn_reflns_theta_min 3.08
_diffrn_standards_decay_% 0
_diffrn_standards_interval_count 0
_diffrn_standards_interval_time 0
_diffrn_standards_number 0
_exptl_absorpt_coefficient_mu 4.849
_exptl_absorpt_correction_T_max 0.4438
_exptl_absorpt_correction_T_min 0.3240
_exptl_absorpt_correction_type multi-scan
_exptl_absorpt_process_details SADABS
_exptl_crystal_colour colourless
_exptl_crystal_density_diffrn 2.146
_exptl_crystal_density_method 'not measured'
_exptl_crystal_description block
_exptl_crystal_F_000 1100
_exptl_crystal_size_max 0.30
_exptl_crystal_size_mid 0.20
_exptl_crystal_size_min 0.20
_refine_diff_density_max 3.619
_refine_diff_density_min -3.281
_refine_diff_density_rms 0.250
_refine_ls_extinction_method none
_refine_ls_goodness_of_fit_ref 1.000
_refine_ls_hydrogen_treatment none
_refine_ls_matrix_type full
_refine_ls_number_parameters 267
_refine_ls_number_reflns 3993
_refine_ls_number_restraints 2
_refine_ls_restrained_S_all 1.000
_refine_ls_R_factor_all 0.0501
_refine_ls_R_factor_gt 0.0454
_refine_ls_shift/su_max 0.001
_refine_ls_shift/su_mean 0.000
_refine_ls_structure_factor_coef Fsqd
_refine_ls_weighting_details 'calc w=1/[\s^2^(Fo^2^)+(0.0653P)^2^+0.0000P] where P=(Fo^2^+2Fc^2^)/3'
_refine_ls_weighting_scheme calc
_refine_ls_wR_factor_gt 0.1185
_refine_ls_wR_factor_ref 0.1232
_reflns_number_gt 3359
_reflns_number_total 3993
_reflns_threshold_expression >2sigma(I)
_cod_data_source_file c4dt02517b2.cif
_cod_data_source_block shelxl
_cod_depositor_comments
;
The following automatic conversions were performed:

'_symmetry_cell_setting' value 'Monoclinic' changed to 'monoclinic'
according to
/usr/data/users/saulius/crontab/automatic-downloads/rss-feeds/RSC/lib/dictionaries/cif_core.dic
dictionary named 'cif_core.dic' version 2.4.2 from
2011-04-26.

'_exptl_absorpt_correction_type' value 'MULTI-SCAN'
changed to 'multi-scan' according to
/usr/data/users/saulius/crontab/automatic-downloads/rss-feeds/RSC/lib/dictionaries/cif_core.dic
dictionary named 'cif_core.dic' version 2.4.2 from 2011-04-26.

Automatic conversion script
Id: cif_fix_values 2827 2014-09-09 07:05:25Z andrius 

 Adding full bibliography for 7032675--7032682.cif.
;
_cod_original_cell_volume 1756.2(8)
_cod_original_sg_symbol_H-M P21/c
_cod_database_code 7032682

loop_
_symmetry_equiv_pos_as_xyz
'x, y, z'
'-x, y+1/2, -z+1/2'
'-x, -y, -z'
'x, -y-1/2, z-1/2'

loop_
_atom_site_label
_atom_site_type_symbol
_atom_site_fract_x
_atom_site_fract_y
_atom_site_fract_z
_atom_site_U_iso_or_equiv
_atom_site_adp_type
_atom_site_occupancy
_atom_site_symmetry_multiplicity
_atom_site_calc_flag
_atom_site_refinement_flags
O3 O 0.1739(4) 1.2887(6) 0.4951(3) 0.0303(11) Uani 1 1 d .
Er1 Er -0.00687(2) 0.71001(3) 0.628057(13) 0.01754(13) Uani 1 1 d .
C2 C 0.2997(5) 1.0885(9) 0.8237(3) 0.0277(13) Uani 1 1 d .
H2 H 0.3214 1.1368 0.8725 0.033 Uiso 1 1 calc R
C10 C 0.5740(5) 1.0672(9) 0.7014(3) 0.0247(12) Uani 1 1 d .
H10 H 0.6505 1.0346 0.7315 0.030 Uiso 1 1 calc R
C4 C 0.3672(5) 1.1158(9) 0.7960(3) 0.0250(13) Uani 1 1 d .
H4 H 0.4354 1.1805 0.8273 0.030 Uiso 1 1 calc R
C6 C 0.2322(5) 0.9345(8) 0.6798(3) 0.0212(11) Uani 1 1 d .
C12 C 0.5885(6) 1.1673(10) 0.5921(4) 0.0299(14) Uani 1 1 d .
O2 O 0.6869(4) 1.1138(9) 0.6258(3) 0.0423(13) Uani 1 1 d .
C7 C 0.1819(6) 0.8327(9) 0.6006(4) 0.0262(13) Uani 1 1 d .
C14 C 0.3471(5) 1.1834(9) 0.6145(3) 0.0215(12) Uani 1 1 d .
C3 C 0.1133(5) 0.9602(8) 0.7941(3) 0.0214(11) Uani 1 1 d .
C11 C 0.5225(5) 1.1432(9) 0.6262(3) 0.0238(12) Uani 1 1 d .
C5 C 0.3312(5) 1.0452(8) 0.7209(3) 0.0196(11) Uani 1 1 d .
O9 O -0.0709(5) 1.0252(7) 0.5945(3) 0.0477(14) Uani 1 1 d .
H9A H -0.0233 1.1140 0.6155 0.057 Uiso 1 1 d R
H9B H -0.1415 1.0482 0.5617 0.057 Uiso 1 1 d R
C8 C 0.3970(5) 1.0925(9) 0.6887(3) 0.0216(12) Uani 1 1 d .
O7 O 0.0303(4) 0.8531(6) 0.7479(2) 0.0266(9) Uani 1 1 d .
O8 O 0.1281(4) 1.0517(6) 0.8512(2) 0.0254(9) Uani 1 1 d .
C1 C 0.1992(5) 0.9863(8) 0.7752(3) 0.0217(12) Uani 1 1 d .
O4 O 0.1942(5) 1.3164(9) 0.6102(3) 0.0479(15) Uani 1 1 d .
O1 O 0.5319(4) 1.2530(9) 0.5216(3) 0.0432(13) Uani 1 1 d .
H1 H 0.5765 1.2848 0.5118 0.065 Uiso 1 1 calc R
O5 O 0.2305(4) 0.8430(8) 0.5671(3) 0.0381(12) Uani 1 1 d .
C9 C 0.5122(5) 1.0389(9) 0.7325(3) 0.0258(12) Uani 1 1 d .
H9 H 0.5473 0.9844 0.7825 0.031 Uiso 1 1 calc R
O6 O 0.0902(4) 0.7448(7) 0.5727(3) 0.0320(10) Uani 1 1 d .
O11 O -0.0081(4) 0.4069(6) 0.5774(2) 0.0261(9) Uani 1 1 d D
H11A H 0.0526 0.3640 0.5860 0.031 Uiso 1 1 d RD
O10 O 0.1265(4) 0.5072(6) 0.7322(2) 0.0283(10) Uani 1 1 d .
H10A H 0.1939 0.5441 0.7673 0.034 Uiso 1 1 d R
H10B H 0.1068 0.3975 0.7344 0.034 Uiso 1 1 d R
N1 N 0.1688(4) 0.9064(7) 0.7069(3) 0.0219(10) Uani 1 1 d .
C15 C 0.2288(5) 1.2697(9) 0.5700(4) 0.0212(12) Uani 1 1 d .
C13 C 0.4088(6) 1.2045(8) 0.5830(4) 0.0232(13) Uani 1 1 d .
H13 H 0.3747 1.2592 0.5331 0.028 Uiso 1 1 calc R
O12 O 0.6670(5) 0.3639(9) 0.4842(4) 0.0537(15) Uani 1 1 d .
H12A H 0.7293 0.4233 0.5080 0.064 Uiso 1 1 d R
H12B H 0.6520 0.2802 0.4504 0.064 Uiso 1 1 d R
H11B H -0.0596(18) 0.386(12) 0.5283(15) 0.06(3) Uiso 1 1 d D

loop_
_atom_site_aniso_label
_atom_site_aniso_U_11
_atom_site_aniso_U_22
_atom_site_aniso_U_33
_atom_site_aniso_U_23
_atom_site_aniso_U_13
_atom_site_aniso_U_12
O3 0.027(2) 0.036(3) 0.023(2) 0.0041(18) 0.012(2) 0.0032(19)
Er1 0.01999(18) 0.0200(2) 0.01722(18) 0.00001(9) 0.01354(14) -0.00037(9)
C2 0.031(3) 0.035(4) 0.020(3) -0.005(3) 0.017(3) -0.006(3)
C10 0.018(3) 0.028(3) 0.028(3) 0.004(3) 0.013(2) 0.002(2)
C4 0.024(3) 0.029(3) 0.023(3) -0.003(2) 0.014(3) -0.005(3)
C6 0.028(3) 0.021(3) 0.021(3) -0.001(2) 0.018(2) 0.000(2)
C12 0.027(3) 0.037(4) 0.028(3) -0.001(3) 0.017(3) -0.003(3)
O2 0.024(2) 0.070(4) 0.039(3) 0.008(3) 0.022(2) 0.010(3)
C7 0.033(3) 0.029(3) 0.024(3) -0.002(3) 0.021(3) -0.004(3)
C14 0.020(3) 0.026(3) 0.021(3) 0.000(2) 0.013(2) -0.001(2)
C3 0.025(3) 0.023(3) 0.019(3) 0.002(2) 0.015(2) 0.003(2)
C11 0.023(3) 0.025(3) 0.029(3) -0.001(3) 0.019(3) -0.002(3)
C5 0.020(3) 0.021(3) 0.018(3) 0.003(2) 0.011(2) 0.000(2)
O9 0.051(3) 0.024(3) 0.058(3) 0.004(2) 0.027(3) 0.004(2)
C8 0.019(3) 0.028(3) 0.020(3) 0.001(2) 0.013(2) -0.002(2)
O7 0.027(2) 0.032(2) 0.029(2) -0.0117(19) 0.0206(19) -0.009(2)
O8 0.028(2) 0.031(2) 0.023(2) -0.0041(18) 0.0185(18) 0.0020(19)
C1 0.026(3) 0.024(3) 0.023(3) -0.002(2) 0.018(2) 0.000(2)
O4 0.043(3) 0.072(4) 0.039(3) 0.013(3) 0.030(3) 0.024(3)
O1 0.029(3) 0.072(4) 0.043(3) 0.023(3) 0.029(3) 0.015(3)
O5 0.044(3) 0.050(3) 0.040(3) -0.018(2) 0.036(2) -0.018(3)
C9 0.024(3) 0.028(3) 0.023(3) 0.007(2) 0.013(2) 0.002(3)
O6 0.036(3) 0.042(2) 0.031(2) -0.009(2) 0.027(2) -0.012(2)
O11 0.023(2) 0.031(2) 0.022(2) -0.0073(19) 0.0123(18) -0.0001(19)
O10 0.024(2) 0.029(2) 0.027(2) 0.0028(18) 0.0116(18) 0.0002(18)
N1 0.025(2) 0.025(3) 0.021(2) -0.002(2) 0.016(2) -0.003(2)
C15 0.020(3) 0.023(3) 0.024(3) 0.002(2) 0.014(3) 0.002(2)
C13 0.025(3) 0.027(4) 0.020(3) 0.002(2) 0.014(3) 0.000(2)
O12 0.069(4) 0.047(3) 0.085(4) 0.001(3) 0.067(4) 0.000(3)

loop_
_atom_type_symbol
_atom_type_description
_atom_type_scat_dispersion_real
_atom_type_scat_dispersion_imag
_atom_type_scat_source
C C 0.0033 0.0016 'International Tables Vol C Tables 4.2.6.8 and 6.1.1.4'
H H 0.0000 0.0000 'International Tables Vol C Tables 4.2.6.8 and 6.1.1.4'
Er Er -0.2586 4.9576 'International Tables Vol C Tables 4.2.6.8 and 6.1.1.4'
N N 0.0061 0.0033 'International Tables Vol C Tables 4.2.6.8 and 6.1.1.4'
O O 0.0106 0.0060 'International Tables Vol C Tables 4.2.6.8 and 6.1.1.4'

loop_
_geom_angle_atom_site_label_1
_geom_angle_atom_site_label_2
_geom_angle_atom_site_label_3
_geom_angle
_geom_angle_site_symmetry_1
_geom_angle_site_symmetry_3
C15 O3 Er1 149.9(5) . 3_576
O3 Er1 O6 90.28(18) 3_576 .
O3 Er1 O8 77.52(16) 3_576 2_546
O6 Er1 O8 153.60(16) . 2_546
O3 Er1 O10 142.16(16) 3_576 .
O6 Er1 O10 96.11(17) . .
O8 Er1 O10 80.56(15) 2_546 .
O3 Er1 O9 72.07(17) 3_576 .
O6 Er1 O9 90.1(2) . .
O8 Er1 O9 107.79(18) 2_546 .
O10 Er1 O9 144.81(18) . .
O3 Er1 O11 77.60(15) 3_576 .
O6 Er1 O11 74.29(17) . .
O8 Er1 O11 80.21(15) 2_546 .
O10 Er1 O11 68.50(15) . .
O9 Er1 O11 145.73(16) . .
O3 Er1 O7 126.40(17) 3_576 .
O6 Er1 O7 129.12(16) . .
O8 Er1 O7 75.82(14) 2_546 .
O10 Er1 O7 76.16(16) . .
O9 Er1 O7 73.19(17) . .
O11 Er1 O7 139.91(15) . .
O3 Er1 N1 137.67(17) 3_576 .
O6 Er1 N1 64.70(16) . .
O8 Er1 N1 138.03(14) 2_546 .
O10 Er1 N1 77.21(16) . .
O9 Er1 N1 74.31(18) . .
O11 Er1 N1 122.31(15) . .
O7 Er1 N1 64.55(15) . .
C1 C2 C4 117.6(5) . .
C1 C2 H2 121.2 . .
C4 C2 H2 121.2 . .
C11 C10 C9 120.6(6) . .
C11 C10 H10 119.7 . .
C9 C10 H10 119.7 . .
C5 C4 C2 120.2(6) . .
C5 C4 H4 119.9 . .
C2 C4 H4 119.9 . .
N1 C6 C5 122.8(5) . .
N1 C6 C7 111.3(5) . .
C5 C6 C7 126.0(5) . .
O2 C12 O1 121.8(6) . .
O2 C12 C11 123.6(6) . .
O1 C12 C11 114.7(6) . .
O5 C7 O6 124.4(6) . .
O5 C7 C6 119.8(6) . .
O6 C7 C6 115.8(5) . .
C13 C14 C8 119.9(6) . .
C13 C14 C15 118.8(5) . .
C8 C14 C15 121.2(5) . .
O8 C3 O7 125.9(5) . .
O8 C3 C1 117.8(5) . .
O7 C3 C1 116.3(5) . .
C10 C11 C13 119.5(6) . .
C10 C11 C12 120.3(6) . .
C13 C11 C12 120.1(5) . .
C6 C5 C4 116.7(5) . .
C6 C5 C8 123.8(5) . .
C4 C5 C8 119.5(5) . .
Er1 O9 H9A 120.1 . .
Er1 O9 H9B 119.9 . .
H9A O9 H9B 120.0 . .
C9 C8 C14 118.7(5) . .
C9 C8 C5 118.8(5) . .
C14 C8 C5 122.4(5) . .
C3 O7 Er1 124.4(4) . .
C3 O8 Er1 134.3(4) . 2_556
N1 C1 C2 122.6(5) . .
N1 C1 C3 114.1(5) . .
C2 C1 C3 123.3(5) . .
C12 O1 H1 109.5 . .
C10 C9 C8 120.5(5) . .
C10 C9 H9 119.7 . .
C8 C9 H9 119.7 . .
C7 O6 Er1 128.2(4) . .
Er1 O11 H11A 119.8 . .
Er1 O11 H11B 117(5) . .
H11A O11 H11B 105.1 . .
Er1 O10 H10A 120.1 . .
Er1 O10 H10B 119.9 . .
H10A O10 H10B 120.0 . .
C1 N1 C6 119.7(5) . .
C1 N1 Er1 120.3(4) . .
C6 N1 Er1 120.0(4) . .
O4 C15 O3 125.4(6) . .
O4 C15 C14 117.5(5) . .
O3 C15 C14 117.1(5) . .
C14 C13 C11 120.5(5) . .
C14 C13 H13 119.8 . .
C11 C13 H13 119.8 . .
H12A O12 H12B 120.0 . .

loop_
_geom_bond_atom_site_label_1
_geom_bond_atom_site_label_2
_geom_bond_distance
_geom_bond_site_symmetry_2
O3 C15 1.269(7) .
O3 Er1 2.262(5) 3_576
Er1 O3 2.262(5) 3_576
Er1 O6 2.303(5) .
Er1 O8 2.346(4) 2_546
Er1 O10 2.370(4) .
Er1 O9 2.392(5) .
Er1 O11 2.415(4) .
Er1 O7 2.439(4) .
Er1 N1 2.507(5) .
C2 C1 1.400(8) .
C2 C4 1.417(8) .
C2 H2 0.9300 .
C10 C11 1.384(8) .
C10 C9 1.400(8) .
C10 H10 0.9300 .
C4 C5 1.413(8) .
C4 H4 0.9300 .
C6 N1 1.350(7) .
C6 C5 1.411(8) .
C6 C7 1.535(8) .
C12 O2 1.230(8) .
C12 O1 1.334(8) .
C12 C11 1.502(9) .
C7 O5 1.253(7) .
C7 O6 1.268(8) .
C14 C13 1.400(8) .
C14 C8 1.415(8) .
C14 C15 1.527(8) .
C3 O8 1.258(7) .
C3 O7 1.268(7) .
C3 C1 1.529(8) .
C11 C13 1.411(9) .
C5 C8 1.497(8) .
O9 H9A 0.8500 .
O9 H9B 0.8500 .
C8 C9 1.412(8) .
O8 Er1 2.346(4) 2_556
C1 N1 1.340(7) .
O4 C15 1.249(8) .
O1 H1 0.8200 .
C9 H9 0.9300 .
O11 H11A 0.8501 .
O11 H11B 0.850(10) .
O10 H10A 0.8499 .
O10 H10B 0.8500 .
C13 H13 0.9300 .
O12 H12A 0.8500 .
O12 H12B 0.8500 .
